data_4038511
loop_
_publ_author_name
'Wang, Dandan'
'Guo, Xing'
'Wu, Hao'
'Wu, Qinghua'
'Wang, Hua'
'Zhang, Xiankang'
'Hao, Erhong'
'Jiao, Lijuan'

_publ_section_title
;
 Visible Light Excitation of BODIPYs Enables Dehydrogenative Enamination
 at Their \a-Positions with Aliphatic Amines.
;
_journal_issue 13
_journal_name_full 'The Journal of organic chemistry'
_journal_page_first 8360
_journal_page_last 8370
_journal_paper_doi 10.1021/acs.joc.0c00620
_journal_volume 85
_journal_year 2020
_chemical_formula_sum 'C24 H26 B Br2 F2 N3'
_chemical_formula_weight 565.11
_space_group_IT_number 19
_space_group_name_Hall 'P 2ac 2ab'
_space_group_name_H-M_alt 'P 21 21 21'
_symmetry_cell_setting orthorhombic
_symmetry_space_group_name_H-M 'P 21 21 21'
_atom_sites_solution_hydrogens geom
_atom_sites_solution_primary direct
_atom_sites_solution_secondary difmap
_audit_creation_method SHELXL-97
_cell_angle_alpha 90.00
_cell_angle_beta 90.00
_cell_angle_gamma 90.00
_cell_formula_units_Z 4
_cell_length_a 9.656(2)
_cell_length_b 14.574(4)
_cell_length_c 17.635(4)
_cell_measurement_reflns_used 7283
_cell_measurement_temperature 293(2)
_cell_measurement_theta_max 22.33
_cell_measurement_theta_min 2.31
_cell_volume 2481.7(10)
_computing_cell_refinement 'Bruker SAINT'
_computing_data_collection 'Bruker APEX2'
_computing_data_reduction 'Bruker SAINT'
_computing_molecular_graphics 'Bruker SHELXTL'
_computing_publication_material 'Bruker SHELXTL'
_computing_structure_refinement 'SHELXL-97 (Sheldrick, 1997)'
_computing_structure_solution 'SHELXS-97 (Sheldrick, 1990)'
_diffrn_ambient_temperature 293(2)
_diffrn_measured_fraction_theta_full 0.993
_diffrn_measured_fraction_theta_max 0.993
_diffrn_measurement_device_type 'Bruker APEX-II CCD'
_diffrn_measurement_method '\f and \w scans'
_diffrn_radiation_monochromator graphite
_diffrn_radiation_source 'fine-focus sealed tube'
_diffrn_radiation_type MoK\a
_diffrn_radiation_wavelength 0.71073
_diffrn_reflns_av_R_equivalents 0.0535
_diffrn_reflns_av_sigmaI/netI 0.0526
_diffrn_reflns_limit_h_max 11
_diffrn_reflns_limit_h_min -11
_diffrn_reflns_limit_k_max 17
_diffrn_reflns_limit_k_min -17
_diffrn_reflns_limit_l_max 21
_diffrn_reflns_limit_l_min -21
_diffrn_reflns_number 24477
_diffrn_reflns_theta_full 25.41
_diffrn_reflns_theta_max 25.41
_diffrn_reflns_theta_min 1.81
_diffrn_standards_number 0
_exptl_absorpt_coefficient_mu 3.298
_exptl_absorpt_correction_T_max 0.5584
_exptl_absorpt_correction_T_min 0.5176
_exptl_absorpt_correction_type multi-scan
_exptl_crystal_colour colorless
_exptl_crystal_density_diffrn 1.513
_exptl_crystal_density_method 'not measured'
_exptl_crystal_description block
_exptl_crystal_F_000 1136
_exptl_crystal_size_max 0.23
_exptl_crystal_size_mid 0.21
_exptl_crystal_size_min 0.20
_refine_diff_density_max 0.753
_refine_diff_density_min -0.504
_refine_diff_density_rms 0.065
_refine_ls_abs_structure_details 'Flack H D (1983), Acta Cryst. A39, 876-881'
_refine_ls_abs_structure_Flack 0.003(15)
_refine_ls_extinction_method none
_refine_ls_goodness_of_fit_ref 1.027
_refine_ls_hydrogen_treatment mixed
_refine_ls_matrix_type full
_refine_ls_number_parameters 294
_refine_ls_number_reflns 4533
_refine_ls_number_restraints 24
_refine_ls_restrained_S_all 1.045
_refine_ls_R_factor_all 0.0805
_refine_ls_R_factor_gt 0.0458
_refine_ls_shift/su_max 0.033
_refine_ls_shift/su_mean 0.001
_refine_ls_structure_factor_coef Fsqd
_refine_ls_weighting_details 'calc w=1/[\s^2^(Fo^2^)+(0.0487P)^2^+1.8388P] where P=(Fo^2^+2Fc^2^)/3'
_refine_ls_weighting_scheme calc
_refine_ls_wR_factor_gt 0.1017
_refine_ls_wR_factor_ref 0.1172
_reflns_number_gt 3160
_reflns_number_total 4533
_reflns_threshold_expression >2sigma(I)
_cod_data_source_file jo0c00620_si_002.cif
_cod_data_source_block test_0m
_cod_depositor_comments
;
The following automatic conversions were performed:

data item '_symmetry_cell_setting' value 'Orthorhombic' was changed
to 'orthorhombic' in accordance with the
/home/data/users/saulius/crontab/automatic-downloads/rss-feeds/ACS/lib/dictionaries/cif_core.dic
dictionary named 'cif_core.dic' version 2.4.2 last updated on
2011-04-26.

Automatic conversion script
Id: cif_fix_values 7556 2019-12-06 15:28:31Z antanas 

 Adding full bibliography for 4038510--4038515.cif.
;
_cod_original_cell_volume 2481.7(11)
_cod_original_sg_symbol_H-M P2(1)2(1)2(1)
_cod_database_code 4038511

loop_
_symmetry_equiv_pos_as_xyz
'x, y, z'
'-x+1/2, -y, z+1/2'
'-x, y+1/2, -z+1/2'
'x+1/2, -y+1/2, -z'

loop_
_atom_site_label
_atom_site_type_symbol
_atom_site_fract_x
_atom_site_fract_y
_atom_site_fract_z
_atom_site_U_iso_or_equiv
_atom_site_adp_type
_atom_site_occupancy
_atom_site_symmetry_multiplicity
_atom_site_calc_flag
_atom_site_refinement_flags
_atom_site_disorder_assembly
_atom_site_disorder_group
B1 B 0.5522(7) 0.5588(5) 0.3764(4) 0.0616(17) Uani 1 1 d . . .
Br1 Br 1.06328(7) 0.46294(5) 0.27342(4) 0.0750(2) Uani 1 1 d . . .
Br2 Br 0.19071(7) 0.51742(6) 0.61656(5) 0.0963(3) Uani 1 1 d . . .
C1 C 0.7890(6) 0.5206(4) 0.3169(3) 0.0574(14) Uani 1 1 d . . .
H1 H 0.7780 0.5567 0.2738 0.069 Uiso 1 1 calc R . .
C2 C 0.9037(5) 0.4697(4) 0.3338(3) 0.0543(14) Uani 1 1 d . . .
C3 C 0.8803(6) 0.4252(4) 0.4009(3) 0.0551(15) Uani 1 1 d . . .
H3 H 0.9408 0.3858 0.4257 0.066 Uiso 1 1 calc R . .
C4 C 0.7478(5) 0.4506(4) 0.4247(3) 0.0483(13) Uani 1 1 d . . .
C5 C 0.6705(5) 0.4275(4) 0.4900(3) 0.0468(13) Uani 1 1 d . . .
C6 C 0.5430(5) 0.4639(4) 0.5005(3) 0.0514(13) Uani 1 1 d . . .
C7 C 0.4526(6) 0.4519(4) 0.5631(3) 0.0590(14) Uani 1 1 d . . .
H7 H 0.4681 0.4147 0.6051 0.071 Uiso 1 1 calc R . .
C8 C 0.3422(5) 0.5033(4) 0.5508(4) 0.0648(16) Uani 1 1 d . . .
C9 C 0.3545(5) 0.5499(4) 0.4789(4) 0.0619(16) Uani 1 1 d . . .
C10 C 0.2542(8) 0.6104(5) 0.4527(5) 0.089(2) Uani 1 1 d . . .
H10 H 0.1805 0.6203 0.4856 0.106 Uiso 1 1 calc R . .
C11 C 0.2480(8) 0.6549(6) 0.3895(5) 0.093(2) Uani 1 1 d . . .
H11 H 0.3184 0.6420 0.3551 0.111 Uiso 1 1 calc R . .
C12 C 0.0489(12) 0.7588(8) 0.4215(7) 0.147(4) Uani 1 1 d U . .
H12A H 0.0897 0.7616 0.4717 0.176 Uiso 1 1 calc R . .
H12B H 0.0260 0.8208 0.4060 0.176 Uiso 1 1 calc R . .
C13 C -0.0686(13) 0.7073(8) 0.4239(8) 0.182(5) Uani 1 1 d U . .
H13A H -0.1368 0.7335 0.3908 0.272 Uiso 1 1 calc R . .
H13B H -0.1037 0.7061 0.4748 0.272 Uiso 1 1 calc R . .
H13C H -0.0480 0.6458 0.4078 0.272 Uiso 1 1 calc R . .
C14 C 0.1669(11) 0.7594(7) 0.2927(6) 0.133(4) Uani 1 1 d U . .
H14A H 0.1344 0.8222 0.2965 0.159 Uiso 1 1 calc R . .
H14B H 0.2647 0.7619 0.2802 0.159 Uiso 1 1 calc R . .
C15 C 0.102(2) 0.7204(8) 0.2363(7) 0.221(7) Uani 1 1 d U . .
H15A H 0.1333 0.6581 0.2312 0.331 Uiso 1 1 calc R . .
H15B H 0.1214 0.7533 0.1903 0.331 Uiso 1 1 calc R . .
H15C H 0.0043 0.7211 0.2458 0.331 Uiso 1 1 calc R . .
C16 C 0.7336(5) 0.3646(4) 0.5480(3) 0.0459(13) Uani 1 1 d . . .
C17 C 0.7201(6) 0.2704(4) 0.5407(3) 0.0522(14) Uani 1 1 d . . .
C18 C 0.7802(6) 0.2149(4) 0.5956(3) 0.0566(15) Uani 1 1 d . . .
H18 H 0.7710 0.1516 0.5915 0.068 Uiso 1 1 calc R . .
C19 C 0.8523(6) 0.2504(5) 0.6554(3) 0.0596(15) Uani 1 1 d . . .
C20 C 0.8670(6) 0.3452(4) 0.6603(3) 0.0560(15) Uani 1 1 d . . .
H20 H 0.9181 0.3701 0.6999 0.067 Uiso 1 1 calc R . .
C21 C 0.8076(6) 0.4029(4) 0.6075(3) 0.0498(13) Uani 1 1 d . . .
C22 C 0.6434(7) 0.2283(4) 0.4747(3) 0.0721(18) Uani 1 1 d . . .
H22A H 0.5489 0.2488 0.4752 0.108 Uiso 1 1 calc R . .
H22B H 0.6459 0.1627 0.4789 0.108 Uiso 1 1 calc R . .
H22C H 0.6866 0.2467 0.4281 0.108 Uiso 1 1 calc R . .
C23 C 0.9209(9) 0.1880(5) 0.7131(4) 0.093(2) Uani 1 1 d . . .
H23A H 0.8637 0.1351 0.7215 0.139 Uiso 1 1 calc R . .
H23B H 0.9329 0.2206 0.7600 0.139 Uiso 1 1 calc R . .
H23C H 1.0097 0.1688 0.6943 0.139 Uiso 1 1 calc R . .
C24 C 0.8200(6) 0.5048(4) 0.6166(4) 0.0662(15) Uani 1 1 d . . .
H24A H 0.8606 0.5307 0.5717 0.099 Uiso 1 1 calc R . .
H24B H 0.8777 0.5183 0.6595 0.099 Uiso 1 1 calc R . .
H24C H 0.7298 0.5308 0.6244 0.099 Uiso 1 1 calc R . .
F1 F 0.5707(4) 0.6529(2) 0.3800(2) 0.0849(11) Uani 1 1 d . . .
F2 F 0.4747(3) 0.5388(3) 0.31269(18) 0.0770(10) Uani 1 1 d . . .
N1 N 0.6940(4) 0.5105(3) 0.3725(2) 0.0509(10) Uani 1 1 d . . .
N2 N 0.4789(4) 0.5237(3) 0.4497(3) 0.0554(11) Uani 1 1 d . . .
N3 N 0.1536(7) 0.7178(5) 0.3660(5) 0.111(2) Uani 1 1 d . . .

loop_
_atom_site_aniso_label
_atom_site_aniso_U_11
_atom_site_aniso_U_22
_atom_site_aniso_U_33
_atom_site_aniso_U_23
_atom_site_aniso_U_13
_atom_site_aniso_U_12
B1 0.055(4) 0.060(5) 0.070(4) 0.007(3) -0.004(4) 0.008(3)
Br1 0.0694(4) 0.0880(4) 0.0677(4) 0.0076(4) 0.0213(3) -0.0069(4)
Br2 0.0510(3) 0.1358(7) 0.1021(6) -0.0246(5) 0.0151(4) 0.0130(4)
C1 0.068(4) 0.060(4) 0.044(3) 0.012(3) -0.004(3) 0.003(3)
C2 0.062(4) 0.056(3) 0.045(3) 0.004(3) 0.006(2) -0.004(3)
C3 0.061(4) 0.051(3) 0.053(3) 0.010(3) -0.001(3) 0.011(3)
C4 0.050(3) 0.054(4) 0.041(3) 0.008(3) 0.002(2) 0.006(3)
C5 0.043(3) 0.050(3) 0.047(3) 0.006(2) -0.003(2) 0.001(3)
C6 0.044(3) 0.052(3) 0.058(3) -0.002(3) 0.001(2) 0.005(3)
C7 0.047(3) 0.070(4) 0.060(3) -0.002(3) 0.006(3) 0.002(3)
C8 0.043(3) 0.076(4) 0.075(4) -0.015(3) -0.006(3) 0.000(3)
C9 0.037(3) 0.067(4) 0.082(4) -0.014(3) -0.016(3) 0.016(3)
C10 0.076(5) 0.100(6) 0.090(5) -0.011(5) -0.015(4) 0.006(4)
C11 0.085(5) 0.092(6) 0.101(6) -0.011(5) -0.012(5) 0.009(4)
C12 0.132(7) 0.134(7) 0.174(8) 0.010(6) -0.027(7) 0.001(7)
C13 0.125(8) 0.171(10) 0.249(13) -0.045(9) -0.020(9) -0.004(8)
C14 0.133(7) 0.118(6) 0.147(7) 0.028(6) -0.026(6) 0.036(6)
C15 0.389(18) 0.124(9) 0.150(10) 0.011(8) -0.013(12) -0.022(11)
C16 0.043(3) 0.052(3) 0.043(3) 0.006(3) 0.007(2) 0.009(2)
C17 0.055(3) 0.059(4) 0.043(3) -0.001(3) 0.005(2) 0.000(3)
C18 0.061(4) 0.049(3) 0.059(4) 0.007(3) 0.007(3) 0.006(3)
C19 0.066(4) 0.070(4) 0.043(3) 0.011(3) 0.007(3) 0.015(3)
C20 0.053(3) 0.068(4) 0.047(3) -0.004(3) 0.001(3) 0.010(3)
C21 0.041(3) 0.057(3) 0.051(3) -0.001(3) 0.007(3) 0.004(3)
C22 0.082(5) 0.066(4) 0.068(4) 0.002(3) -0.011(3) -0.005(3)
C23 0.127(6) 0.082(5) 0.069(4) 0.027(4) -0.006(4) 0.023(5)
C24 0.059(3) 0.067(4) 0.073(4) -0.006(3) 0.001(3) -0.003(3)
F1 0.088(2) 0.052(2) 0.114(3) 0.012(2) 0.001(2) 0.006(2)
F2 0.068(2) 0.098(3) 0.0650(19) 0.007(2) -0.0186(17) 0.011(2)
N1 0.055(2) 0.059(3) 0.039(2) 0.008(2) 0.000(2) 0.003(2)
N2 0.052(3) 0.050(3) 0.064(3) 0.006(2) -0.011(2) 0.008(2)
N3 0.099(5) 0.115(6) 0.119(6) -0.003(5) -0.024(4) 0.048(4)

loop_
_atom_type_symbol
_atom_type_description
_atom_type_scat_dispersion_real
_atom_type_scat_dispersion_imag
_atom_type_scat_source
C C 0.0033 0.0016 'International Tables Vol C Tables 4.2.6.8 and 6.1.1.4'
H H 0.0000 0.0000 'International Tables Vol C Tables 4.2.6.8 and 6.1.1.4'
B B 0.0013 0.0007 'International Tables Vol C Tables 4.2.6.8 and 6.1.1.4'
N N 0.0061 0.0033 'International Tables Vol C Tables 4.2.6.8 and 6.1.1.4'
F F 0.0171 0.0103 'International Tables Vol C Tables 4.2.6.8 and 6.1.1.4'
Br Br -0.2901 2.4595 'International Tables Vol C Tables 4.2.6.8 and 6.1.1.4'

loop_
_geom_angle_atom_site_label_1
_geom_angle_atom_site_label_2
_geom_angle_atom_site_label_3
_geom_angle
_geom_angle_site_symmetry_1
_geom_angle_site_symmetry_3
_geom_angle_publ_flag
F2 B1 F1 108.4(5) . . ?
F2 B1 N1 110.4(5) . . ?
F1 B1 N1 109.8(5) . . ?
F2 B1 N2 111.1(5) . . ?
F1 B1 N2 110.1(5) . . ?
N1 B1 N2 106.9(4) . . ?
N1 C1 C2 109.5(4) . . ?
N1 C1 H1 125.3 . . ?
C2 C1 H1 125.3 . . ?
C1 C2 C3 108.2(5) . . ?
C1 C2 Br1 124.8(4) . . ?
C3 C2 Br1 127.0(4) . . ?
C2 C3 C4 106.7(5) . . ?
C2 C3 H3 126.7 . . ?
C4 C3 H3 126.7 . . ?
N1 C4 C3 108.2(4) . . ?
N1 C4 C5 119.9(5) . . ?
C3 C4 C5 131.8(5) . . ?
C6 C5 C4 120.0(5) . . ?
C6 C5 C16 121.0(5) . . ?
C4 C5 C16 119.0(4) . . ?
C5 C6 N2 124.1(5) . . ?
C5 C6 C7 128.2(5) . . ?
N2 C6 C7 107.6(4) . . ?
C8 C7 C6 107.4(5) . . ?
C8 C7 H7 126.3 . . ?
C6 C7 H7 126.3 . . ?
C7 C8 C9 110.2(5) . . ?
C7 C8 Br2 126.0(5) . . ?
C9 C8 Br2 123.7(4) . . ?
N2 C9 C10 131.8(7) . . ?
N2 C9 C8 105.9(5) . . ?
C10 C9 C8 122.3(6) . . ?
C11 C10 C9 129.7(8) . . ?
C11 C10 H10 115.1 . . ?
C9 C10 H10 115.1 . . ?
C10 C11 N3 129.4(8) . . ?
C10 C11 H11 115.3 . . ?
N3 C11 H11 115.3 . . ?
C13 C12 N3 110.8(11) . . ?
C13 C12 H12A 109.5 . . ?
N3 C12 H12A 109.5 . . ?
C13 C12 H12B 109.5 . . ?
N3 C12 H12B 109.5 . . ?
H12A C12 H12B 108.1 . . ?
C12 C13 H13A 109.5 . . ?
C12 C13 H13B 109.5 . . ?
H13A C13 H13B 109.5 . . ?
C12 C13 H13C 109.5 . . ?
H13A C13 H13C 109.5 . . ?
H13B C13 H13C 109.5 . . ?
C15 C14 N3 117.4(11) . . ?
C15 C14 H14A 108.0 . . ?
N3 C14 H14A 108.0 . . ?
C15 C14 H14B 108.0 . . ?
N3 C14 H14B 108.0 . . ?
H14A C14 H14B 107.2 . . ?
C14 C15 H15A 109.5 . . ?
C14 C15 H15B 109.5 . . ?
H15A C15 H15B 109.5 . . ?
C14 C15 H15C 109.5 . . ?
H15A C15 H15C 109.5 . . ?
H15B C15 H15C 109.5 . . ?
C17 C16 C21 121.1(5) . . ?
C17 C16 C5 120.3(5) . . ?
C21 C16 C5 118.6(5) . . ?
C16 C17 C18 118.3(5) . . ?
C16 C17 C22 121.3(5) . . ?
C18 C17 C22 120.4(5) . . ?
C19 C18 C17 122.0(6) . . ?
C19 C18 H18 119.0 . . ?
C17 C18 H18 119.0 . . ?
C18 C19 C20 118.4(5) . . ?
C18 C19 C23 120.9(6) . . ?
C20 C19 C23 120.6(6) . . ?
C21 C20 C19 121.4(5) . . ?
C21 C20 H20 119.3 . . ?
C19 C20 H20 119.3 . . ?
C20 C21 C16 118.7(5) . . ?
C20 C21 C24 119.9(5) . . ?
C16 C21 C24 121.4(5) . . ?
C17 C22 H22A 109.5 . . ?
C17 C22 H22B 109.5 . . ?
H22A C22 H22B 109.5 . . ?
C17 C22 H22C 109.5 . . ?
H22A C22 H22C 109.5 . . ?
H22B C22 H22C 109.5 . . ?
C19 C23 H23A 109.5 . . ?
C19 C23 H23B 109.5 . . ?
H23A C23 H23B 109.5 . . ?
C19 C23 H23C 109.5 . . ?
H23A C23 H23C 109.5 . . ?
H23B C23 H23C 109.5 . . ?
C21 C24 H24A 109.5 . . ?
C21 C24 H24B 109.5 . . ?
H24A C24 H24B 109.5 . . ?
C21 C24 H24C 109.5 . . ?
H24A C24 H24C 109.5 . . ?
H24B C24 H24C 109.5 . . ?
C1 N1 C4 107.4(4) . . ?
C1 N1 B1 125.9(4) . . ?
C4 N1 B1 126.7(4) . . ?
C9 N2 C6 108.9(5) . . ?
C9 N2 B1 128.5(5) . . ?
C6 N2 B1 122.4(4) . . ?
C11 N3 C14 120.1(8) . . ?
C11 N3 C12 120.8(8) . . ?
C14 N3 C12 118.2(7) . . ?

loop_
_geom_bond_atom_site_label_1
_geom_bond_atom_site_label_2
_geom_bond_distance
_geom_bond_site_symmetry_2
_geom_bond_publ_flag
B1 F2 1.380(8) . ?
B1 F1 1.385(7) . ?
B1 N1 1.541(8) . ?
B1 N2 1.560(8) . ?
Br1 C2 1.876(5) . ?
Br2 C8 1.879(6) . ?
C1 N1 1.350(6) . ?
C1 C2 1.366(8) . ?
C1 H1 0.9300 . ?
C2 C3 1.367(7) . ?
C3 C4 1.396(7) . ?
C3 H3 0.9300 . ?
C4 N1 1.372(6) . ?
C4 C5 1.412(7) . ?
C5 C6 1.353(7) . ?
C5 C16 1.502(7) . ?
C6 N2 1.396(7) . ?
C6 C7 1.418(7) . ?
C7 C8 1.320(8) . ?
C7 H7 0.9300 . ?
C8 C9 1.442(9) . ?
C9 N2 1.361(7) . ?
C9 C10 1.389(9) . ?
C10 C11 1.290(10) . ?
C10 H10 0.9300 . ?
C11 N3 1.359(10) . ?
C11 H11 0.9300 . ?
C12 C13 1.361(14) . ?
C12 N3 1.529(13) . ?
C12 H12A 0.9700 . ?
C12 H12B 0.9700 . ?
C13 H13A 0.9600 . ?
C13 H13B 0.9600 . ?
C13 H13C 0.9600 . ?
C14 C15 1.305(15) . ?
C14 N3 1.433(11) . ?
C14 H14A 0.9700 . ?
C14 H14B 0.9700 . ?
C15 H15A 0.9600 . ?
C15 H15B 0.9600 . ?
C15 H15C 0.9600 . ?
C16 C17 1.385(7) . ?
C16 C21 1.387(7) . ?
C17 C18 1.388(7) . ?
C17 C22 1.510(7) . ?
C18 C19 1.366(8) . ?
C18 H18 0.9300 . ?
C19 C20 1.391(8) . ?
C19 C23 1.517(9) . ?
C20 C21 1.379(7) . ?
C20 H20 0.9300 . ?
C21 C24 1.499(7) . ?
C22 H22A 0.9600 . ?
C22 H22B 0.9600 . ?
C22 H22C 0.9600 . ?
C23 H23A 0.9600 . ?
C23 H23B 0.9600 . ?
C23 H23C 0.9600 . ?
C24 H24A 0.9600 . ?
C24 H24B 0.9600 . ?
C24 H24C 0.9600 . ?
